data_1554265
loop_
_publ_author_name
'Ivanov, Konstantin L.'
'Vatsouro, Ivan M.'
'Bezzubov, Stanislav I.'
'Melnikov, Mikhail Ya.'
'Budynina, Ekaterina M.'

_publ_section_title
;
 Domino construction of a bullataketal core via double bond cleavage in
 activated dihydrofurans
;
_journal_issue 10
_journal_name_full 'Organic Chemistry Frontiers'
_journal_page_first 1655
_journal_paper_doi 10.1039/C8QO00132D
_journal_volume 5
_journal_year 2018
_chemical_formula_moiety 'C27 H26 O5'
_chemical_formula_sum 'C27 H26 O5'
_chemical_formula_weight 430.48
_chemical_melting_point_gt 363
_chemical_melting_point_lt 364
_chemical_name_systematic
;
{4-[3-Ethoxy-2-(methoxymethoxy)phenyl]-2-phenyl-4,5-dihydrofuran-3-yl}(phenyl)methanone
;
_space_group_crystal_system triclinic
_space_group_IT_number 2
_space_group_name_Hall '-P 1'
_space_group_name_H-M_alt 'P -1'
_atom_sites_solution_hydrogens geom
_audit_creation_method SHELXL-2014/7
_audit_update_record
;
2017-10-16 deposited with the CCDC.
2018-03-14 downloaded from the CCDC.
;
_cell_angle_alpha 78.0660(10)
_cell_angle_beta 84.7320(10)
_cell_angle_gamma 86.3020(10)
_cell_formula_units_Z 2
_cell_length_a 7.1922(6)
_cell_length_b 9.9323(8)
_cell_length_c 16.0391(13)
_cell_measurement_reflns_used 3952
_cell_measurement_temperature 120(2)
_cell_measurement_theta_max 30.429
_cell_measurement_theta_min 2.604
_cell_volume 1115.04(16)
_computing_cell_refinement 'SAINT (Bruker, 2008)'
_computing_data_collection '<i>APEX2</i> (Bruker, 2008)'
_computing_data_reduction 'SAINT (Bruker, 2008)'
_computing_molecular_graphics 'SHELXTL (Sheldrick, 2008)'
_computing_publication_material 'SHELXTL (Sheldrick, 2008)'
_computing_structure_refinement 'SHELXL-2014/7 (Sheldrick, 2014)'
_computing_structure_solution 'SHELXTL (Sheldrick, 2008)'
_diffrn_ambient_temperature 120(2)
_diffrn_measured_fraction_theta_full 1.000
_diffrn_measured_fraction_theta_max 0.996
_diffrn_measurement_device_type 'Bruker SMART APEX II'
_diffrn_measurement_method \w
_diffrn_radiation_type MoK\a
_diffrn_radiation_wavelength 0.71073
_diffrn_reflns_av_R_equivalents 0.0234
_diffrn_reflns_av_unetI/netI 0.0345
_diffrn_reflns_Laue_measured_fraction_full 1.000
_diffrn_reflns_Laue_measured_fraction_max 0.996
_diffrn_reflns_limit_h_max 9
_diffrn_reflns_limit_h_min -9
_diffrn_reflns_limit_k_max 13
_diffrn_reflns_limit_k_min -13
_diffrn_reflns_limit_l_max 21
_diffrn_reflns_limit_l_min -21
_diffrn_reflns_number 12457
_diffrn_reflns_point_group_measured_fraction_full 1.000
_diffrn_reflns_point_group_measured_fraction_max 0.996
_diffrn_reflns_theta_full 25.242
_diffrn_reflns_theta_max 28.999
_diffrn_reflns_theta_min 2.098
_diffrn_source 'fine-focus sealed tube'
_exptl_absorpt_coefficient_mu 0.088
_exptl_absorpt_correction_type multi-scan
_exptl_absorpt_process_details 'SADABS (Bruker, 2008)'
_exptl_crystal_colour COLORLESS
_exptl_crystal_density_diffrn 1.282
_exptl_crystal_description BLOCK
_exptl_crystal_F_000 456
_exptl_crystal_recrystallization_method 'Re-crystallisation from solvent: petroleum ether : ethyl acetate, 2:1'
_exptl_crystal_size_max 0.450
_exptl_crystal_size_mid 0.250
_exptl_crystal_size_min 0.250
_exptl_transmission_factor_max 0.978
_exptl_transmission_factor_min 0.962
_refine_diff_density_max 0.390
_refine_diff_density_min -0.242
_refine_diff_density_rms 0.044
_refine_ls_extinction_method none
_refine_ls_goodness_of_fit_ref 1.029
_refine_ls_hydrogen_treatment constr
_refine_ls_matrix_type full
_refine_ls_number_parameters 291
_refine_ls_number_reflns 5901
_refine_ls_number_restraints 0
_refine_ls_restrained_S_all 1.029
_refine_ls_R_factor_all 0.0562
_refine_ls_R_factor_gt 0.0423
_refine_ls_shift/su_max 0.000
_refine_ls_shift/su_mean 0.000
_refine_ls_structure_factor_coef Fsqd
_refine_ls_weighting_details 'w=1/[\s^2^(Fo^2^)+(0.0496P)^2^+0.2754P] where P=(Fo^2^+2Fc^2^)/3'
_refine_ls_weighting_scheme calc
_refine_ls_wR_factor_gt 0.1006
_refine_ls_wR_factor_ref 0.1090
_reflns_Friedel_coverage 0.000
_reflns_number_gt 4692
_reflns_number_total 5901
_reflns_threshold_expression 'I > 2\s(I)'
_cod_data_source_file c8qo00132d2.cif
_cod_data_source_block 1p
_cod_depositor_comments
;
The following automatic conversions were performed:

data item '_exptl_absorpt_correction_type' value 'MULTI-SCAN' was
changed to 'multi-scan' in accordance with the
/home/saulius/struct/COD-crude-data/automatic-downloads/DataCite-retrospective/RSC/depositions/lib/dictionaries/cif_core.dic
dictionary named 'cif_core.dic' version 2.4.2 last updated on
2011-04-26.

Automatic conversion script
Id: cif_fix_values 6909 2019-04-08 15:41:33Z antanas 
;
_cod_database_code 1554265
_shelx_shelxl_version_number 2014/7
_shelx_space_group_comment
;
The symmetry employed for this shelxl refinement is uniquely defined
by the following loop, which should always be used as a source of
symmetry information in preference to the above space-group names.
They are only intended as comments.
;
_shelx_estimated_absorpt_t_min 0.962
_shelx_estimated_absorpt_t_max 0.978

loop_
_space_group_symop_operation_xyz
'x, y, z'
'-x, -y, -z'

loop_
_atom_site_label
_atom_site_type_symbol
_atom_site_fract_x
_atom_site_fract_y
_atom_site_fract_z
_atom_site_U_iso_or_equiv
_atom_site_adp_type
_atom_site_occupancy
_atom_site_site_symmetry_order
_atom_site_calc_flag
_atom_site_refinement_flags_posn
_atom_site_refinement_flags_adp
O1 O 0.79313(14) 0.47961(9) 0.33349(6) 0.0285(2) Uani 1 1 d . .
O2 O 0.80121(12) 0.88273(8) 0.14187(5) 0.02107(19) Uani 1 1 d . .
O3 O 0.72072(11) 0.37828(8) 0.12565(5) 0.01687(17) Uani 1 1 d . .
O4 O 0.89709(11) 0.32046(9) 0.01089(6) 0.02181(19) Uani 1 1 d . .
O5 O 0.40933(11) 0.24260(9) 0.13569(6) 0.02186(19) Uani 1 1 d . .
C1 C 0.75094(15) 0.69841(12) 0.25042(7) 0.0163(2) Uani 1 1 d . .
C2 C 0.79959(15) 0.83053(12) 0.22800(7) 0.0172(2) Uani 1 1 d . .
C3 C 0.72178(17) 0.78077(12) 0.10363(7) 0.0193(2) Uani 1 1 d . .
H3A H 0.7965 0.7699 0.0503 0.023 Uiso 1 1 calc R U
H3B H 0.5918 0.8094 0.0900 0.023 Uiso 1 1 calc R U
C4 C 0.72603(15) 0.64484(12) 0.17009(7) 0.0168(2) Uani 1 1 d . .
H4A H 0.8376 0.5854 0.1565 0.020 Uiso 1 1 calc R U
C5 C 0.74718(16) 0.60069(12) 0.33344(8) 0.0190(2) Uani 1 1 d . .
C6 C 0.68656(17) 0.64597(13) 0.41514(8) 0.0220(2) Uani 1 1 d . .
C7 C 0.56631(18) 0.76046(15) 0.41944(9) 0.0270(3) Uani 1 1 d . .
H7A H 0.5206 0.8145 0.3688 0.032 Uiso 1 1 calc R U
C8 C 0.5132(2) 0.79560(19) 0.49818(10) 0.0390(4) Uani 1 1 d . .
H8A H 0.4292 0.8725 0.5013 0.047 Uiso 1 1 calc R U
C9 C 0.5826(2) 0.7188(2) 0.57170(10) 0.0481(4) Uani 1 1 d . .
H9A H 0.5487 0.7446 0.6251 0.058 Uiso 1 1 calc R U
C10 C 0.7006(3) 0.6050(2) 0.56788(10) 0.0479(4) Uani 1 1 d . .
H10A H 0.7477 0.5524 0.6187 0.058 Uiso 1 1 calc R U
C11 C 0.7509(2) 0.56713(16) 0.49021(9) 0.0335(3) Uani 1 1 d . .
H11A H 0.8296 0.4871 0.4881 0.040 Uiso 1 1 calc R U
C12 C 0.85997(16) 0.92769(12) 0.27722(7) 0.0186(2) Uani 1 1 d . .
C13 C 0.79026(17) 1.06460(12) 0.26132(8) 0.0220(2) Uani 1 1 d . .
H13A H 0.7066 1.0951 0.2180 0.026 Uiso 1 1 calc R U
C14 C 0.84293(19) 1.15603(14) 0.30868(9) 0.0270(3) Uani 1 1 d . .
H14A H 0.7943 1.2487 0.2981 0.032 Uiso 1 1 calc R U
C15 C 0.9665(2) 1.11215(15) 0.37135(9) 0.0318(3) Uani 1 1 d . .
H15A H 1.0016 1.1746 0.4041 0.038 Uiso 1 1 calc R U
C16 C 1.0390(2) 0.97728(15) 0.38632(9) 0.0313(3) Uani 1 1 d . .
H16A H 1.1250 0.9479 0.4287 0.038 Uiso 1 1 calc R U
C17 C 0.98609(18) 0.88500(13) 0.33950(8) 0.0241(3) Uani 1 1 d . .
H17A H 1.0360 0.7927 0.3500 0.029 Uiso 1 1 calc R U
C18 C 0.54949(15) 0.56697(12) 0.17589(7) 0.0162(2) Uani 1 1 d . .
C19 C 0.55378(15) 0.43976(11) 0.15262(7) 0.0156(2) Uani 1 1 d . .
C20 C 0.38870(16) 0.36748(12) 0.15950(7) 0.0171(2) Uani 1 1 d . .
C21 C 0.22026(16) 0.42446(12) 0.18884(8) 0.0197(2) Uani 1 1 d . .
H21A H 0.1085 0.3766 0.1934 0.024 Uiso 1 1 calc R U
C22 C 0.21695(16) 0.55257(12) 0.21152(7) 0.0196(2) Uani 1 1 d . .
H22A H 0.1019 0.5922 0.2313 0.024 Uiso 1 1 calc R U
C23 C 0.37864(16) 0.62283(12) 0.20558(8) 0.0188(2) Uani 1 1 d . .
H23A H 0.3739 0.7098 0.2218 0.023 Uiso 1 1 calc R U
C24 C 0.76618(17) 0.41611(12) 0.03492(8) 0.0208(2) Uani 1 1 d . .
H24A H 0.6524 0.4181 0.0043 0.025 Uiso 1 1 calc R U
H24B H 0.8173 0.5090 0.0202 0.025 Uiso 1 1 calc R U
C25 C 0.81678(19) 0.19368(13) 0.00823(9) 0.0267(3) Uani 1 1 d . .
H25A H 0.9151 0.1286 -0.0077 0.040 Uiso 1 1 calc R U
H25B H 0.7235 0.2106 -0.0341 0.040 Uiso 1 1 calc R U
H25C H 0.7566 0.1549 0.0647 0.040 Uiso 1 1 calc R U
C26 C 0.24913(17) 0.15879(12) 0.15339(8) 0.0218(2) Uani 1 1 d . .
H26A H 0.1473 0.2022 0.1179 0.026 Uiso 1 1 calc R U
H26B H 0.2027 0.1475 0.2144 0.026 Uiso 1 1 calc R U
C27 C 0.31164(19) 0.02125(13) 0.13231(9) 0.0278(3) Uani 1 1 d . .
H27A H 0.2052 -0.0384 0.1418 0.042 Uiso 1 1 calc R U
H27B H 0.4097 -0.0217 0.1691 0.042 Uiso 1 1 calc R U
H27C H 0.3608 0.0343 0.0723 0.042 Uiso 1 1 calc R U

loop_
_atom_site_aniso_label
_atom_site_aniso_U_11
_atom_site_aniso_U_22
_atom_site_aniso_U_33
_atom_site_aniso_U_23
_atom_site_aniso_U_13
_atom_site_aniso_U_12
O1 0.0347(5) 0.0174(4) 0.0322(5) -0.0023(4) -0.0038(4) 0.0011(4)
O2 0.0269(4) 0.0186(4) 0.0185(4) -0.0041(3) -0.0014(3) -0.0059(3)
O3 0.0143(4) 0.0176(4) 0.0187(4) -0.0048(3) -0.0010(3) 0.0019(3)
O4 0.0179(4) 0.0205(4) 0.0283(5) -0.0100(4) 0.0032(3) -0.0011(3)
O5 0.0175(4) 0.0183(4) 0.0316(5) -0.0094(4) 0.0015(3) -0.0045(3)
C1 0.0144(5) 0.0164(5) 0.0192(5) -0.0064(4) -0.0015(4) 0.0003(4)
C2 0.0146(5) 0.0184(5) 0.0187(5) -0.0045(4) -0.0007(4) 0.0005(4)
C3 0.0207(6) 0.0199(6) 0.0185(5) -0.0063(4) -0.0003(4) -0.0033(4)
C4 0.0142(5) 0.0164(5) 0.0206(6) -0.0066(4) 0.0000(4) -0.0002(4)
C5 0.0159(5) 0.0183(6) 0.0226(6) -0.0025(4) -0.0033(4) -0.0028(4)
C6 0.0201(6) 0.0250(6) 0.0204(6) -0.0028(5) 0.0004(5) -0.0073(5)
C7 0.0234(6) 0.0330(7) 0.0255(6) -0.0091(5) 0.0020(5) -0.0035(5)
C8 0.0299(7) 0.0550(10) 0.0364(8) -0.0227(7) 0.0081(6) -0.0044(7)
C9 0.0447(9) 0.0784(13) 0.0251(8) -0.0200(8) 0.0076(7) -0.0153(9)
C10 0.0531(10) 0.0681(12) 0.0203(7) 0.0006(7) -0.0055(7) -0.0130(9)
C11 0.0356(8) 0.0365(8) 0.0261(7) 0.0012(6) -0.0056(6) -0.0048(6)
C12 0.0185(5) 0.0185(6) 0.0191(6) -0.0050(4) 0.0017(4) -0.0042(4)
C13 0.0231(6) 0.0196(6) 0.0234(6) -0.0052(5) 0.0010(5) -0.0032(5)
C14 0.0322(7) 0.0207(6) 0.0293(7) -0.0100(5) 0.0067(5) -0.0065(5)
C15 0.0381(8) 0.0346(8) 0.0274(7) -0.0153(6) 0.0039(6) -0.0165(6)
C16 0.0328(7) 0.0391(8) 0.0243(7) -0.0070(6) -0.0067(5) -0.0113(6)
C17 0.0244(6) 0.0236(6) 0.0244(6) -0.0037(5) -0.0035(5) -0.0042(5)
C18 0.0150(5) 0.0173(5) 0.0168(5) -0.0042(4) -0.0020(4) -0.0004(4)
C19 0.0136(5) 0.0172(5) 0.0158(5) -0.0035(4) -0.0011(4) 0.0013(4)
C20 0.0175(5) 0.0166(5) 0.0175(5) -0.0038(4) -0.0023(4) -0.0014(4)
C21 0.0150(5) 0.0225(6) 0.0212(6) -0.0035(5) -0.0013(4) -0.0022(4)
C22 0.0144(5) 0.0232(6) 0.0205(6) -0.0048(5) 0.0004(4) 0.0027(4)
C23 0.0172(5) 0.0176(5) 0.0222(6) -0.0065(4) -0.0010(4) 0.0016(4)
C24 0.0214(6) 0.0185(6) 0.0212(6) -0.0037(5) 0.0032(4) 0.0018(4)
C25 0.0281(7) 0.0226(6) 0.0321(7) -0.0129(5) 0.0023(5) -0.0053(5)
C26 0.0181(6) 0.0210(6) 0.0274(6) -0.0063(5) -0.0007(5) -0.0060(4)
C27 0.0277(7) 0.0215(6) 0.0361(7) -0.0098(5) 0.0007(5) -0.0068(5)

loop_
_atom_type_symbol
_atom_type_description
_atom_type_scat_dispersion_real
_atom_type_scat_dispersion_imag
_atom_type_scat_source
C C 0.0033 0.0016 'International Tables Vol C Tables 4.2.6.8 and 6.1.1.4'
H H 0.0000 0.0000 'International Tables Vol C Tables 4.2.6.8 and 6.1.1.4'
O O 0.0106 0.0060 'International Tables Vol C Tables 4.2.6.8 and 6.1.1.4'

loop_
_geom_angle_atom_site_label_1
_geom_angle_atom_site_label_2
_geom_angle_atom_site_label_3
_geom_angle
C2 O2 C3 107.21(9)
C19 O3 C24 113.21(8)
C24 O4 C25 112.44(9)
C20 O5 C26 116.43(9)
C2 C1 C5 131.18(11)
C2 C1 C4 109.09(10)
C5 C1 C4 119.02(10)
C1 C2 O2 113.49(10)
C1 C2 C12 132.66(11)
O2 C2 C12 113.78(10)
O2 C3 C4 106.44(9)
O2 C3 H3A 110.4
C4 C3 H3A 110.4
O2 C3 H3B 110.4
C4 C3 H3B 110.4
H3A C3 H3B 108.6
C18 C4 C1 113.44(9)
C18 C4 C3 112.54(9)
C1 C4 C3 100.46(9)
C18 C4 H4A 110.0
C1 C4 H4A 110.0
C3 C4 H4A 110.0
O1 C5 C1 118.00(11)
O1 C5 C6 120.45(11)
C1 C5 C6 121.54(10)
C7 C6 C11 119.33(12)
C7 C6 C5 122.94(11)
C11 C6 C5 117.71(12)
C8 C7 C6 119.86(14)
C8 C7 H7A 120.1
C6 C7 H7A 120.1
C9 C8 C7 120.13(15)
C9 C8 H8A 119.9
C7 C8 H8A 119.9
C10 C9 C8 120.24(15)
C10 C9 H9A 119.9
C8 C9 H9A 119.9
C9 C10 C11 120.16(15)
C9 C10 H10A 119.9
C11 C10 H10A 119.9
C10 C11 C6 120.25(15)
C10 C11 H11A 119.9
C6 C11 H11A 119.9
C17 C12 C13 119.39(11)
C17 C12 C2 120.84(11)
C13 C12 C2 119.77(11)
C14 C13 C12 120.20(12)
C14 C13 H13A 119.9
C12 C13 H13A 119.9
C15 C14 C13 120.01(13)
C15 C14 H14A 120.0
C13 C14 H14A 120.0
C14 C15 C16 120.09(12)
C14 C15 H15A 120.0
C16 C15 H15A 120.0
C15 C16 C17 120.21(13)
C15 C16 H16A 119.9
C17 C16 H16A 119.9
C16 C17 C12 120.08(12)
C16 C17 H17A 120.0
C12 C17 H17A 120.0
C19 C18 C23 118.93(10)
C19 C18 C4 121.07(10)
C23 C18 C4 120.00(10)
O3 C19 C18 120.95(10)
O3 C19 C20 118.54(10)
C18 C19 C20 120.46(10)
O5 C20 C21 124.54(10)
O5 C20 C19 115.56(10)
C21 C20 C19 119.90(10)
C20 C21 C22 119.27(11)
C20 C21 H21A 120.4
C22 C21 H21A 120.4
C23 C22 C21 120.89(11)
C23 C22 H22A 119.6
C21 C22 H22A 119.6
C22 C23 C18 120.54(11)
C22 C23 H23A 119.7
C18 C23 H23A 119.7
O4 C24 O3 108.59(9)
O4 C24 H24A 110.0
O3 C24 H24A 110.0
O4 C24 H24B 110.0
O3 C24 H24B 110.0
H24A C24 H24B 108.4
O4 C25 H25A 109.5
O4 C25 H25B 109.5
H25A C25 H25B 109.5
O4 C25 H25C 109.5
H25A C25 H25C 109.5
H25B C25 H25C 109.5
O5 C26 C27 106.81(10)
O5 C26 H26A 110.4
C27 C26 H26A 110.4
O5 C26 H26B 110.4
C27 C26 H26B 110.4
H26A C26 H26B 108.6
C26 C27 H27A 109.5
C26 C27 H27B 109.5
H27A C27 H27B 109.5
C26 C27 H27C 109.5
H27A C27 H27C 109.5
H27B C27 H27C 109.5

loop_
_geom_bond_atom_site_label_1
_geom_bond_atom_site_label_2
_geom_bond_distance
O1 C5 1.2263(14)
O2 C2 1.3707(14)
O2 C3 1.4574(14)
O3 C19 1.3860(13)
O3 C24 1.4381(14)
O4 C24 1.3809(14)
O4 C25 1.4289(15)
O5 C20 1.3668(14)
O5 C26 1.4378(14)
C1 C2 1.3471(16)
C1 C5 1.4758(16)
C1 C4 1.5210(16)
C2 C12 1.4749(16)
C3 C4 1.5380(16)
C3 H3A 0.9900
C3 H3B 0.9900
C4 C18 1.5147(15)
C4 H4A 1.0000
C5 C6 1.4910(17)
C6 C7 1.3930(18)
C6 C11 1.3939(18)
C7 C8 1.3924(19)
C7 H7A 0.9500
C8 C9 1.381(2)
C8 H8A 0.9500
C9 C10 1.378(3)
C9 H9A 0.9500
C10 C11 1.385(2)
C10 H10A 0.9500
C11 H11A 0.9500
C12 C17 1.3936(17)
C12 C13 1.3992(17)
C13 C14 1.3883(17)
C13 H13A 0.9500
C14 C15 1.387(2)
C14 H14A 0.9500
C15 C16 1.387(2)
C15 H15A 0.9500
C16 C17 1.3895(18)
C16 H16A 0.9500
C17 H17A 0.9500
C18 C19 1.3873(16)
C18 C23 1.3994(15)
C19 C20 1.4108(15)
C20 C21 1.3880(16)
C21 C22 1.3920(17)
C21 H21A 0.9500
C22 C23 1.3803(16)
C22 H22A 0.9500
C23 H23A 0.9500
C24 H24A 0.9900
C24 H24B 0.9900
C25 H25A 0.9800
C25 H25B 0.9800
C25 H25C 0.9800
C26 C27 1.5055(17)
C26 H26A 0.9900
C26 H26B 0.9900
C27 H27A 0.9800
C27 H27B 0.9800
C27 H27C 0.9800
